data_1513557
loop_
_publ_author_name
'Su, Qing'
'Li, Pei'
'He, Mina'
'Wu, Qiaolin'
'Ye, Ling'
'Mu, Ying'

_publ_section_title
;
 Facile synthesis of acridine derivatives by ZnCl2-promoted intramolecular
 cyclization of o-arylaminophenyl Schiff bases.
;
_journal_issue 1
_journal_name_full 'Organic letters'
_journal_page_first 18
_journal_page_last 21
_journal_paper_doi 10.1021/ol402732n
_journal_volume 16
_journal_year 2014
_chemical_formula_moiety 'C12 H14 Cl2 N2 Zn'
_chemical_formula_sum 'C12 H14 Cl2 N2 Zn'
_chemical_formula_weight 322.52
_chemical_name_systematic
; 
 ? 
;
_space_group_IT_number 15
_symmetry_cell_setting monoclinic
_symmetry_space_group_name_Hall '-C 2yc'
_symmetry_space_group_name_H-M 'C 1 2/c 1'
_atom_sites_solution_hydrogens geom
_atom_sites_solution_primary direct
_atom_sites_solution_secondary difmap
_audit_creation_method SHELXL-97
_cell_angle_alpha 90.00
_cell_angle_beta 108.86(3)
_cell_angle_gamma 90.00
_cell_formula_units_Z 4
_cell_length_a 26.139(5)
_cell_length_b 4.8057(10)
_cell_length_c 11.615(2)
_cell_measurement_reflns_used 5575
_cell_measurement_temperature 293(2)
_cell_measurement_theta_max 54.96
_cell_measurement_theta_min 6.43
_cell_volume 1380.7(5)
_computing_cell_refinement RAPID-AUTO
_computing_data_collection RAPID-AUTO
_computing_data_reduction SHELXTL
_computing_molecular_graphics SHELXTL
_computing_publication_material 'SHELXL-97 '
_computing_structure_refinement 'SHELXL-97 (Sheldrick, 1997)'
_computing_structure_solution 'SHELXS-97 (Sheldrick, 1997)'
_diffrn_ambient_temperature 293(2)
_diffrn_measured_fraction_theta_full 0.997
_diffrn_measured_fraction_theta_max 0.997
_diffrn_measurement_device_type 'Rigaku RAXIS-RAPID'
_diffrn_measurement_method '\w scans'
_diffrn_radiation_monochromator graphite
_diffrn_radiation_source 'fine-focus sealed tube'
_diffrn_radiation_type MoK\a
_diffrn_radiation_wavelength 0.71073
_diffrn_reflns_av_R_equivalents 0.0273
_diffrn_reflns_av_sigmaI/netI 0.0220
_diffrn_reflns_limit_h_max 33
_diffrn_reflns_limit_h_min -33
_diffrn_reflns_limit_k_max 6
_diffrn_reflns_limit_k_min -6
_diffrn_reflns_limit_l_max 14
_diffrn_reflns_limit_l_min -15
_diffrn_reflns_number 6354
_diffrn_reflns_theta_full 27.48
_diffrn_reflns_theta_max 27.48
_diffrn_reflns_theta_min 3.29
_diffrn_standards_decay_% 0
_diffrn_standards_interval_count 0
_diffrn_standards_interval_time 0
_diffrn_standards_number 0
_exptl_absorpt_coefficient_mu 2.144
_exptl_absorpt_correction_type none
_exptl_crystal_colour colorless
_exptl_crystal_density_diffrn 1.551
_exptl_crystal_density_method 'not measured'
_exptl_crystal_description block
_exptl_crystal_F_000 656
_exptl_crystal_size_max 0.432
_exptl_crystal_size_mid 0.225
_exptl_crystal_size_min 0.203
_refine_diff_density_max 0.302
_refine_diff_density_min -0.231
_refine_diff_density_rms 0.056
_refine_ls_extinction_method none
_refine_ls_goodness_of_fit_ref 1.075
_refine_ls_hydrogen_treatment mixed
_refine_ls_matrix_type full
_refine_ls_number_parameters 78
_refine_ls_number_reflns 1579
_refine_ls_number_restraints 0
_refine_ls_restrained_S_all 1.075
_refine_ls_R_factor_all 0.0318
_refine_ls_R_factor_gt 0.0262
_refine_ls_shift/su_max 0.001
_refine_ls_shift/su_mean 0.000
_refine_ls_structure_factor_coef Fsqd
_refine_ls_weighting_details 'calc w=1/[\s^2^(Fo^2^)+(0.0277P)^2^+0.7130P] where P=(Fo^2^+2Fc^2^)/3'
_refine_ls_weighting_scheme calc
_refine_ls_wR_factor_gt 0.0571
_refine_ls_wR_factor_ref 0.0591
_reflns_number_gt 1379
_reflns_number_total 1579
_reflns_threshold_expression >2sigma(I)
_cod_data_source_file ol402732n_si_002.cif
_cod_data_source_block Zn
_cod_depositor_comments
;
The following automatic conversions were performed:

'_symmetry_cell_setting' value 'Monoclinic' changed to 'monoclinic'
according to
/usr/data/users/saulius/automatic-downloads/current/ACS/lib/dictionaries/cif_core.dic
dictionary named 'cif_core.dic' version 2.4.2 from 2011-04-26.

Automatic conversion script
Id: cif_fix_values 2281 2013-09-26 08:29:07Z andrius 
;
_cod_original_cell_volume 1380.8(5)
_cod_original_sg_symbol_H-M 'C2/c  '
_cod_database_code 1513557

loop_
_symmetry_equiv_pos_as_xyz
'x, y, z'
'-x, y, -z+1/2'
'x+1/2, y+1/2, z'
'-x+1/2, y+1/2, -z+1/2'
'-x, -y, -z'
'x, -y, z-1/2'
'-x+1/2, -y+1/2, -z'
'x+1/2, -y+1/2, z-1/2'

loop_
_atom_site_label
_atom_site_type_symbol
_atom_site_fract_x
_atom_site_fract_y
_atom_site_fract_z
_atom_site_U_iso_or_equiv
_atom_site_adp_type
_atom_site_occupancy
_atom_site_symmetry_multiplicity
_atom_site_calc_flag
_atom_site_refinement_flags
Zn1 Zn 1.0000 0.05528(6) 0.7500 0.03291(11) Uani 1 2 d S
Cl1 Cl 1.04153(2) 0.32696(10) 0.91100(4) 0.04167(13) Uani 1 1 d .
N1 N 0.94267(6) -0.1825(3) 0.78958(13) 0.0351(3) Uani 1 1 d .
H1A H 0.9385 -0.3431 0.7477 0.042 Uiso 1 1 calc R
H1B H 0.9544 -0.2244 0.8694 0.042 Uiso 1 1 calc R
C1 C 0.89084(7) -0.0444(4) 0.76021(16) 0.0344(4) Uani 1 1 d .
C2 C 0.88260(9) 0.1525(4) 0.83898(18) 0.0445(5) Uani 1 1 d .
H2 H 0.9097 0.1914 0.9118 0.053 Uiso 1 1 calc R
C3 C 0.83361(10) 0.2919(5) 0.8087(2) 0.0568(6) Uani 1 1 d .
H3 H 0.8279 0.4248 0.8615 0.068 Uiso 1 1 calc R
C4 C 0.79335(10) 0.2350(5) 0.7012(2) 0.0618(6) Uani 1 1 d .
H4 H 0.7605 0.3283 0.6813 0.074 Uiso 1 1 calc R
C5 C 0.80204(10) 0.0400(6) 0.6236(2) 0.0635(7) Uani 1 1 d .
H5 H 0.7749 0.0018 0.5507 0.076 Uiso 1 1 calc R
C6 C 0.85084(9) -0.1012(5) 0.6524(2) 0.0499(5) Uani 1 1 d .
H6 H 0.8565 -0.2333 0.5992 0.060 Uiso 1 1 calc R

loop_
_atom_site_aniso_label
_atom_site_aniso_U_11
_atom_site_aniso_U_22
_atom_site_aniso_U_33
_atom_site_aniso_U_23
_atom_site_aniso_U_13
_atom_site_aniso_U_12
Zn1 0.03782(18) 0.03191(17) 0.03136(16) 0.000 0.01443(13) 0.000
Cl1 0.0557(3) 0.0394(3) 0.0292(2) -0.00374(18) 0.0127(2) -0.0006(2)
N1 0.0425(9) 0.0307(8) 0.0345(8) 0.0033(6) 0.0156(7) 0.0003(7)
C1 0.0372(9) 0.0320(9) 0.0372(9) 0.0066(8) 0.0166(8) -0.0020(8)
C2 0.0505(12) 0.0444(11) 0.0408(10) 0.0002(9) 0.0181(9) 0.0034(9)
C3 0.0646(15) 0.0514(13) 0.0648(14) 0.0049(11) 0.0353(13) 0.0127(12)
C4 0.0450(12) 0.0625(16) 0.0796(16) 0.0157(14) 0.0226(12) 0.0100(11)
C5 0.0472(13) 0.0688(16) 0.0618(15) 0.0070(13) 0.0002(11) -0.0043(12)
C6 0.0510(12) 0.0502(13) 0.0463(11) -0.0041(10) 0.0126(10) -0.0041(10)

loop_
_atom_type_symbol
_atom_type_description
_atom_type_scat_dispersion_real
_atom_type_scat_dispersion_imag
_atom_type_scat_source
C C 0.0033 0.0016 'International Tables Vol C Tables 4.2.6.8 and 6.1.1.4'
H H 0.0000 0.0000 'International Tables Vol C Tables 4.2.6.8 and 6.1.1.4'
N N 0.0061 0.0033 'International Tables Vol C Tables 4.2.6.8 and 6.1.1.4'
Cl Cl 0.1484 0.1585 'International Tables Vol C Tables 4.2.6.8 and 6.1.1.4'
Zn Zn 0.2839 1.4301 'International Tables Vol C Tables 4.2.6.8 and 6.1.1.4'

loop_
_geom_angle_atom_site_label_1
_geom_angle_atom_site_label_2
_geom_angle_atom_site_label_3
_geom_angle
_geom_angle_site_symmetry_1
_geom_angle_site_symmetry_3
N1 Zn1 N1 112.30(9) . 2_756
N1 Zn1 Cl1 109.14(5) . .
N1 Zn1 Cl1 108.55(5) 2_756 .
N1 Zn1 Cl1 108.55(5) . 2_756
N1 Zn1 Cl1 109.14(5) 2_756 2_756
Cl1 Zn1 Cl1 109.11(3) . 2_756
C1 N1 Zn1 112.82(11) . .
C1 N1 H1A 109.0 . .
Zn1 N1 H1A 109.0 . .
C1 N1 H1B 109.0 . .
Zn1 N1 H1B 109.0 . .
H1A N1 H1B 107.8 . .
C6 C1 C2 120.27(19) . .
C6 C1 N1 120.16(18) . .
C2 C1 N1 119.53(17) . .
C1 C2 C3 119.5(2) . .
C1 C2 H2 120.3 . .
C3 C2 H2 120.3 . .
C4 C3 C2 120.5(2) . .
C4 C3 H3 119.8 . .
C2 C3 H3 119.8 . .
C5 C4 C3 119.5(2) . .
C5 C4 H4 120.2 . .
C3 C4 H4 120.2 . .
C4 C5 C6 120.7(2) . .
C4 C5 H5 119.6 . .
C6 C5 H5 119.6 . .
C1 C6 C5 119.5(2) . .
C1 C6 H6 120.3 . .
C5 C6 H6 120.3 . .

loop_
_geom_bond_atom_site_label_1
_geom_bond_atom_site_label_2
_geom_bond_distance
_geom_bond_site_symmetry_2
Zn1 N1 2.0513(15) .
Zn1 N1 2.0513(15) 2_756
Zn1 Cl1 2.2513(7) .
Zn1 Cl1 2.2513(7) 2_756
N1 C1 1.447(2) .
N1 H1A 0.9000 .
N1 H1B 0.9000 .
C1 C6 1.374(3) .
C1 C2 1.381(3) .
C2 C3 1.386(3) .
C2 H2 0.9300 .
C3 C4 1.376(4) .
C3 H3 0.9300 .
C4 C5 1.369(4) .
C4 H4 0.9300 .
C5 C6 1.387(3) .
C5 H5 0.9300 .
C6 H6 0.9300 .

loop_
_geom_hbond_atom_site_label_D
_geom_hbond_atom_site_label_H
_geom_hbond_atom_site_label_A
_geom_hbond_distance_DH
_geom_hbond_distance_HA
_geom_hbond_distance_DA
_geom_hbond_angle_DHA
_geom_hbond_site_symmetry_A
N1 H1A Cl1 0.90 2.61 3.4319(17) 152.4 2_746
N1 H1B Cl1 0.90 2.57 3.4380(16) 163.3 5_757
